data_7050899
loop_
_publ_author_name
'Chick Wilson'

_publ_section_title
;
Interesting proton behaviour in molecular
structures.  Variable temperature neutron diffraction and ab initio
study of acetylsalicylic acid: characterising librational motions and
comparing protons in different hydrogen bonding potentials
;
_journal_name_full 'New Journal of Chemistry'
_journal_paper_doi 10.1039/b203775k
_journal_year 2002
_chemical_formula_sum 'C9 H8 O4'
_chemical_formula_weight 180.16
_chemical_name_common Aspirin
_space_group_IT_number 14
_symmetry_cell_setting monoclinic
_symmetry_space_group_name_Hall '-P 2ybc'
_symmetry_space_group_name_H-M 'P 1 21/c 1'
_cell_angle_alpha 90.00
_cell_angle_beta 95.88(2)
_cell_angle_gamma 90.00
_cell_formula_units_Z 4
_cell_length_a 11.305(3)
_cell_length_b 6.5630(10)
_cell_length_c 11.305(3)
_cell_measurement_temperature 180(1)
_cell_volume 834.4(3)
_diffrn_ambient_temperature 180(1)
_exptl_crystal_density_diffrn 1.433
_cod_depositor_comments
;
The following automatic conversions were performed:
'_symmetry_cell_setting' value 'Monoclinic' changed to 'monoclinic'
according to '/home/saulius/struct/CIF-dictionaries/cif_core.dic'
dictionary named 'cif_core.dic' version 2.4.1 from 2010-06-29.

Automatic conversion script
Id: cif_fix_enum 1527 2010-12-29 10:47:43Z saulius 
;
_cod_original_sg_symbol_H-M 'P 21/c'
_cod_database_code 7050899

loop_
_symmetry_equiv_pos_as_xyz
'x, y, z'
'-x, y+1/2, -z+1/2'
'-x, -y, -z'
'x, -y-1/2, z-1/2'

loop_
_atom_site_label
_atom_site_type_symbol
_atom_site_fract_x
_atom_site_fract_y
_atom_site_fract_z
_atom_site_U_iso_or_equiv
_atom_site_adp_type
_atom_site_occupancy
_atom_site_calc_flag
_atom_site_refinement_flags
_atom_site_disorder_assembly
_atom_site_disorder_group
C1 C 0.1537(4) 0.5621(7) 0.0669(4) 0.0184(8) Uani 1 d . . .
C2 C 0.2469(4) 0.4843(6) 0.0078(4) 0.0170(8) Uani 1 d . . .
C3 C 0.3000(4) 0.3002(7) 0.0405(5) 0.0248(10) Uani 1 d . . .
C4 C 0.2609(5) 0.1885(7) 0.1348(5) 0.0258(10) Uani 1 d . . .
C5 C 0.1690(5) 0.2637(8) 0.1944(5) 0.0243(9) Uani 1 d . . .
C6 C 0.1161(4) 0.4475(7) 0.1610(4) 0.0195(8) Uani 1 d . . .
C7 C 0.0901(4) 0.7550(7) 0.0371(4) 0.0175(8) Uani 1 d . . .
C8 C 0.3666(4) 0.7380(7) -0.0633(4) 0.0210(9) Uani 1 d . . .
C9 C 0.3979(5) 0.8399(10) -0.1734(5) 0.0310(12) Uani 1 d . . .
O1 O 0.1227(5) 0.8586(9) -0.0528(6) 0.0263(12) Uani 1 d . . .
O2 O 0.0106(6) 0.8127(9) 0.0957(5) 0.0271(12) Uani 1 d . . .
O3 O 0.2871(5) 0.5836(8) -0.0896(5) 0.0208(10) Uani 1 d . . .
O4 O 0.4036(6) 0.7813(10) 0.0367(6) 0.0323(14) Uani 1 d . . .
H1 H 0.3721(11) 0.2451(19) -0.0089(13) 0.047(3) Uani 1 d . . .
H2 H 0.3036(13) 0.0459(17) 0.1607(12) 0.045(3) Uani 1 d . . .
H3 H 0.1389(12) 0.1770(19) 0.2702(12) 0.044(3) Uani 1 d . . .
H4 H 0.0415(10) 0.5074(19) 0.2061(12) 0.041(3) Uani 1 d . . .
H5 H 0.4618(16) 0.960(3) -0.1496(14) 0.067(5) Uani 1 d . . .
H6 H 0.3215(16) 0.897(5) -0.221(2) 0.115(11) Uani 1 d . . .
H7 H 0.432(3) 0.735(3) -0.233(2) 0.100(9) Uani 1 d . . .
H8 H 0.0710(10) 0.9832(17) -0.0664(11) 0.037(2) Uani 1 d . . .

loop_
_atom_site_aniso_label
_atom_site_aniso_U_11
_atom_site_aniso_U_22
_atom_site_aniso_U_33
_atom_site_aniso_U_23
_atom_site_aniso_U_13
_atom_site_aniso_U_12
C1 0.019(2) 0.0180(17) 0.018(2) 0.0020(15) 0.0007(16) 0.0008(15)
C2 0.0173(19) 0.0169(17) 0.0169(19) -0.0018(15) 0.0024(15) 0.0007(14)
C3 0.021(2) 0.019(2) 0.034(3) -0.0018(18) 0.0066(19) 0.0062(16)
C4 0.028(2) 0.017(2) 0.032(3) 0.0023(18) 0.004(2) 0.0063(17)
C5 0.024(2) 0.023(2) 0.025(2) 0.0064(18) 0.0016(17) 0.0009(17)
C6 0.0171(19) 0.0203(18) 0.021(2) 0.0019(16) 0.0031(16) 0.0013(15)
C7 0.0173(18) 0.0191(19) 0.0164(19) 0.0017(17) 0.0034(14) 0.0025(16)
C8 0.0167(18) 0.027(2) 0.020(2) -0.0010(18) 0.0036(16) -0.0015(16)
C9 0.025(2) 0.045(3) 0.023(2) 0.002(2) 0.0024(19) -0.012(2)
O1 0.027(3) 0.020(2) 0.033(3) 0.008(2) 0.012(2) 0.009(2)
O2 0.033(3) 0.027(3) 0.023(3) 0.006(2) 0.009(2) 0.013(2)
O3 0.021(2) 0.023(2) 0.019(2) -0.0027(19) 0.0042(19) -0.0032(19)
O4 0.036(3) 0.035(3) 0.025(3) -0.002(2) 0.002(2) -0.018(3)
H1 0.045(6) 0.037(5) 0.067(8) 0.003(5) 0.033(6) 0.009(5)
H2 0.061(8) 0.025(5) 0.049(7) 0.009(5) 0.002(6) 0.013(5)
H3 0.054(7) 0.034(5) 0.045(6) 0.020(5) 0.005(5) -0.003(5)
H4 0.030(5) 0.041(6) 0.054(7) 0.007(5) 0.017(5) 0.006(4)
H5 0.075(10) 0.080(10) 0.047(8) 0.008(7) 0.007(7) -0.049(9)
H6 0.046(9) 0.20(3) 0.091(15) 0.100(19) -0.019(9) -0.007(12)
H7 0.18(2) 0.057(10) 0.080(13) -0.019(9) 0.077(15) -0.023(12)
H8 0.037(5) 0.033(5) 0.042(6) 0.011(4) 0.010(4) 0.008(4)

loop_
_geom_bond_atom_site_label_1
_geom_bond_atom_site_label_2
_geom_bond_distance
_geom_bond_site_symmetry_2
_geom_bond_publ_flag
C1 C2 1.401(6) . ?
C1 C6 1.405(7) . ?
C1 C7 1.477(6) . ?
C2 C3 1.382(6) . ?
C2 O3 1.394(7) . ?
C3 C4 1.402(8) . ?
C3 H1 1.096(12) . ?
C4 C5 1.386(8) . ?
C4 H2 1.080(12) . ?
C5 C6 1.382(7) . ?
C5 H3 1.110(13) . ?
C6 H4 1.101(12) . ?
C7 O2 1.229(7) . ?
C7 O1 1.307(7) . ?
C8 O4 1.199(7) . ?
C8 O3 1.367(7) . ?
C8 C9 1.487(7) . ?
C9 H5 1.082(16) . ?
C9 H6 1.042(18) . ?
C9 H7 1.07(2) . ?
O1 H8 1.008(12) . ?

loop_
_cod_related_entry_id
_cod_related_entry_database
_cod_related_entry_code
1 ChemSpider 2157
